data_7239003
loop_
_publ_author_name
'Basavaiah, Deevi'
'Kumar, Katta Santosh'
'Aravindu, Kunche'
'Lingaiah, Balthu'

_publ_section_title
;
 The Baylis--Hillman acetates in organic synthesis: development of a
 facile strategy for synthesis of functionalized unsaturated benzo-fused
 macrocyclic ethers and [n] metacyclophanes
;
_journal_issue 25
_journal_name_full 'RSC Advances'
_journal_page_first 9629
_journal_paper_doi 10.1039/c3ra40926k
_journal_volume 3
_journal_year 2013
_chemical_formula_moiety 'C23 H26 O5'
_chemical_formula_sum 'C23 H26 O5'
_chemical_formula_weight 382.44
_chemical_melting_point 435(2)
_chemical_name_common
;
(4Z,15E)-10,10-Dimethyl-2,7-dioxa-15-methoxycarbonyltricyclo
(15.3.1.08,13)henicosane-1(21),4,8(13),15,17,19-hexaen-12-one
;
_chemical_name_systematic
;
(4Z,15E)-10,10-Dimethyl-2,7-dioxa-15-methoxycarbonyltricyclo
[15.3.1.08,13]henicosane-1(21),4,8(13),15,17,19-hexaen-12-one
;
_space_group_IT_number 15
_space_group_name_Hall '-C 2yc'
_space_group_name_H-M_alt 'C 1 2/c 1'
_symmetry_cell_setting monoclinic
_symmetry_space_group_name_H-M 'C 1 2/c 1'
_atom_sites_solution_hydrogens geom
_atom_sites_solution_primary direct
_atom_sites_solution_secondary difmap
_audit_creation_method SHELXL-97
_cell_angle_alpha 90.00
_cell_angle_beta 96.4190(10)
_cell_angle_gamma 90.00
_cell_formula_units_Z 16
_cell_length_a 25.1535(18)
_cell_length_b 8.7953(6)
_cell_length_c 36.307(3)
_cell_measurement_reflns_used 8527
_cell_measurement_temperature 100(2)
_cell_measurement_theta_max 25.07
_cell_measurement_theta_min 2.26
_cell_volume 7981.9(10)
_computing_cell_refinement 'Bruker SMART'
_computing_data_collection 'Bruker SMART'
_computing_data_reduction 'Bruker SMART'
_computing_molecular_graphics 'Bruker SHELXTL'
_computing_publication_material 'Bruker SHELXTL'
_computing_structure_refinement 'SHELXL-97 (Sheldrick, 1997)'
_computing_structure_solution 'SHELXS-97 (Sheldrick, 1990)'
_diffrn_ambient_temperature 100(2)
_diffrn_measured_fraction_theta_full 1.000
_diffrn_measured_fraction_theta_max 1.000
_diffrn_measurement_device_type 'CCD area detector'
_diffrn_measurement_method 'phi and omega scans'
_diffrn_radiation_monochromator graphite
_diffrn_radiation_source 'fine-focus sealed tube'
_diffrn_radiation_type MoK\a
_diffrn_radiation_wavelength 0.71073
_diffrn_reflns_av_R_equivalents 0.0294
_diffrn_reflns_av_sigmaI/netI 0.0195
_diffrn_reflns_limit_h_max 29
_diffrn_reflns_limit_h_min -29
_diffrn_reflns_limit_k_max 10
_diffrn_reflns_limit_k_min -10
_diffrn_reflns_limit_l_max 43
_diffrn_reflns_limit_l_min -43
_diffrn_reflns_number 37247
_diffrn_reflns_theta_full 25.00
_diffrn_reflns_theta_max 25.00
_diffrn_reflns_theta_min 1.13
_exptl_absorpt_coefficient_mu 0.089
_exptl_absorpt_correction_T_max 0.9738
_exptl_absorpt_correction_T_min 0.9653
_exptl_absorpt_correction_type multi-scan
_exptl_absorpt_process_details sadabs
_exptl_crystal_colour Colorless
_exptl_crystal_density_diffrn 1.273
_exptl_crystal_density_method 'not measured'
_exptl_crystal_description Block
_exptl_crystal_F_000 3264
_exptl_crystal_size_max 0.40
_exptl_crystal_size_mid 0.36
_exptl_crystal_size_min 0.30
_refine_diff_density_max 1.143
_refine_diff_density_min -0.463
_refine_diff_density_rms 0.056
_refine_ls_extinction_method none
_refine_ls_goodness_of_fit_ref 1.101
_refine_ls_hydrogen_treatment mixed
_refine_ls_matrix_type full
_refine_ls_number_parameters 511
_refine_ls_number_reflns 7035
_refine_ls_number_restraints 0
_refine_ls_restrained_S_all 1.101
_refine_ls_R_factor_all 0.0658
_refine_ls_R_factor_gt 0.0595
_refine_ls_shift/su_max 0.000
_refine_ls_shift/su_mean 0.000
_refine_ls_structure_factor_coef Fsqd
_refine_ls_weighting_details 'calc w=1/[\s^2^(Fo^2^)+(0.0586P)^2^+18.7062P] where P=(Fo^2^+2Fc^2^)/3'
_refine_ls_weighting_scheme calc
_refine_ls_wR_factor_gt 0.1441
_refine_ls_wR_factor_ref 0.1482
_reflns_number_gt 6253
_reflns_number_total 7035
_reflns_threshold_expression >2sigma(I)
_cod_data_source_file c3ra40926k.txt
_cod_data_source_block 7a-Z
_cod_depositor_comments
;
The following automatic conversions were performed:

data item '_symmetry_cell_setting' value 'Monoclinic' was changed to
'monoclinic' in accordance with the
/home/saulius/struct/COD-crude-data/automatic-downloads/DataCite-retrospective/RSC/depositions/lib/dictionaries/cif_core.dic
dictionary named 'cif_core.dic' version 2.4.2 last updated on
2011-04-26.

Automatic conversion script
Id: cif_fix_values 6909 2019-04-08 15:41:33Z antanas 
;
_cod_original_cell_volume 7982.0(10)
_cod_original_sg_symbol_H-M 'C2/c '
_cod_database_code 7239003

loop_
_symmetry_equiv_pos_as_xyz
'x, y, z'
'-x, y, -z+1/2'
'x+1/2, y+1/2, z'
'-x+1/2, y+1/2, -z+1/2'
'-x, -y, -z'
'x, -y, z-1/2'
'-x+1/2, -y+1/2, -z'
'x+1/2, -y+1/2, z-1/2'

loop_
_atom_site_label
_atom_site_type_symbol
_atom_site_fract_x
_atom_site_fract_y
_atom_site_fract_z
_atom_site_U_iso_or_equiv
_atom_site_adp_type
_atom_site_occupancy
_atom_site_symmetry_multiplicity
_atom_site_calc_flag
_atom_site_refinement_flags
O1 O 0.36356(6) 0.16539(18) 0.14005(4) 0.0240(3) Uani 1 1 d .
O6 O 0.52093(6) 0.40902(18) 0.11539(5) 0.0313(4) Uani 1 1 d .
O5 O 0.21348(7) -0.13318(19) 0.10429(5) 0.0331(4) Uani 1 1 d .
O4 O 0.20789(6) 0.45205(18) 0.13118(5) 0.0298(4) Uani 1 1 d .
O3 O 0.18613(7) 0.22241(19) 0.10761(5) 0.0325(4) Uani 1 1 d .
O9 O 0.35392(7) 0.6094(2) 0.13921(5) 0.0364(4) Uani 1 1 d .
O2 O 0.42040(6) 0.0789(2) 0.25452(4) 0.0318(4) Uani 1 1 d .
O8 O 0.41884(7) 0.7830(2) 0.14911(5) 0.0371(4) Uani 1 1 d .
O7 O 0.49024(8) 0.1968(2) -0.00134(5) 0.0468(5) Uani 1 1 d .
O10 O 0.52298(8) 0.9377(2) 0.12420(6) 0.0495(5) Uani 1 1 d .
C38 C 0.54064(8) 0.5400(3) 0.13170(6) 0.0235(5) Uani 1 1 d .
C10 C 0.28591(8) 0.0299(2) 0.12222(6) 0.0206(4) Uani 1 1 d .
C15 C 0.33480(8) 0.0763(2) 0.11458(6) 0.0205(4) Uani 1 1 d .
C43 C 0.39842(9) 0.6794(3) 0.13110(6) 0.0247(5) Uani 1 1 d .
C2 C 0.37150(9) 0.1477(3) 0.25614(6) 0.0275(5) Uani 1 1 d .
C31 C 0.41881(8) 0.6183(3) 0.09693(6) 0.0232(5) Uani 1 1 d .
C9 C 0.26160(8) 0.0710(2) 0.15716(6) 0.0228(5) Uani 1 1 d .
H9A H 0.2870 0.0398 0.1787 0.027 Uiso 1 1 calc R
H9B H 0.2287 0.0099 0.1579 0.027 Uiso 1 1 calc R
C20 C 0.21111(8) 0.3003(3) 0.13091(6) 0.0230(5) Uani 1 1 d .
C1 C 0.33918(9) 0.1961(3) 0.22495(6) 0.0254(5) Uani 1 1 d .
H1 H 0.3507 0.1817 0.2011 0.031 Uiso 1 1 calc R
C8 C 0.24739(8) 0.2367(2) 0.16228(6) 0.0212(5) Uani 1 1 d .
C4 C 0.30651(10) 0.2385(3) 0.29424(6) 0.0321(5) Uani 1 1 d .
H4 H 0.2952 0.2528 0.3181 0.038 Uiso 1 1 calc R
C14 C 0.35859(9) 0.0377(3) 0.07971(6) 0.0241(5) Uani 1 1 d .
H14A H 0.3852 -0.0445 0.0851 0.029 Uiso 1 1 calc R
H14B H 0.3777 0.1279 0.0716 0.029 Uiso 1 1 calc R
C3 C 0.35461(10) 0.1672(3) 0.29104(6) 0.0295(5) Uani 1 1 d .
H3 H 0.3761 0.1316 0.3125 0.035 Uiso 1 1 calc R
C29 C 0.39682(9) 0.4571(3) 0.03905(6) 0.0282(5) Uani 1 1 d .
C7 C 0.25700(8) 0.3155(3) 0.19403(6) 0.0237(5) Uani 1 1 d .
H7 H 0.2409 0.4130 0.1947 0.028 Uiso 1 1 calc R
C5 C 0.27427(10) 0.2897(3) 0.26316(6) 0.0292(5) Uani 1 1 d .
H5 H 0.2417 0.3409 0.2658 0.035 Uiso 1 1 calc R
C17 C 0.44304(9) 0.2784(3) 0.17057(7) 0.0303(5) Uani 1 1 d .
H17 H 0.4520 0.3813 0.1663 0.036 Uiso 1 1 calc R
C32 C 0.47252(9) 0.6797(3) 0.08874(6) 0.0257(5) Uani 1 1 d .
H32A H 0.4839 0.6228 0.0674 0.031 Uiso 1 1 calc R
H32B H 0.4678 0.7874 0.0811 0.031 Uiso 1 1 calc R
C6 C 0.29008(9) 0.2656(3) 0.22795(6) 0.0253(5) Uani 1 1 d .
C36 C 0.58310(9) 0.6551(3) 0.19123(7) 0.0303(5) Uani 1 1 d .
C35 C 0.57997(10) 0.8053(3) 0.17019(7) 0.0335(6) Uani 1 1 d .
H35A H 0.5733 0.8877 0.1877 0.040 Uiso 1 1 calc R
H35B H 0.6152 0.8252 0.1614 0.040 Uiso 1 1 calc R
C33 C 0.51674(8) 0.6711(3) 0.12033(6) 0.0244(5) Uani 1 1 d .
C16 C 0.42064(8) 0.1861(3) 0.13774(6) 0.0271(5) Uani 1 1 d .
H16A H 0.4263 0.2395 0.1145 0.032 Uiso 1 1 calc R
H16B H 0.4388 0.0861 0.1379 0.032 Uiso 1 1 calc R
C24 C 0.44212(9) 0.3687(3) 0.03624(7) 0.0314(5) Uani 1 1 d .
H24 H 0.4688 0.3600 0.0568 0.038 Uiso 1 1 calc R
C18 C 0.45141(9) 0.2281(3) 0.20505(7) 0.0300(5) Uani 1 1 d .
H18 H 0.4665 0.2983 0.2232 0.036 Uiso 1 1 calc R
C11 C 0.25604(9) -0.0786(2) 0.09721(6) 0.0234(5) Uani 1 1 d .
C37 C 0.58474(9) 0.5258(3) 0.16309(6) 0.0278(5) Uani 1 1 d .
H37A H 0.6197 0.5270 0.1530 0.033 Uiso 1 1 calc R
H37B H 0.5813 0.4272 0.1758 0.033 Uiso 1 1 calc R
C28 C 0.35803(10) 0.4696(3) 0.00857(7) 0.0355(6) Uani 1 1 d .
H28 H 0.3266 0.5275 0.0104 0.043 Uiso 1 1 calc R
C12 C 0.28047(9) -0.1304(3) 0.06317(6) 0.0277(5) Uani 1 1 d .
H12A H 0.2513 -0.1559 0.0435 0.033 Uiso 1 1 calc R
H12B H 0.3012 -0.2244 0.0693 0.033 Uiso 1 1 calc R
C19 C 0.43963(9) 0.0724(3) 0.21853(6) 0.0301(5) Uani 1 1 d .
H19A H 0.4123 0.0233 0.2006 0.036 Uiso 1 1 calc R
H19B H 0.4725 0.0098 0.2201 0.036 Uiso 1 1 calc R
C30 C 0.38682(9) 0.5282(3) 0.07459(6) 0.0261(5) Uani 1 1 d .
H30 H 0.3529 0.5069 0.0826 0.031 Uiso 1 1 calc R
C13 C 0.31705(9) -0.0134(3) 0.04796(6) 0.0259(5) Uani 1 1 d .
C25 C 0.44841(10) 0.2930(3) 0.00333(7) 0.0353(6) Uani 1 1 d .
C26 C 0.41024(11) 0.3090(3) -0.02721(7) 0.0397(7) Uani 1 1 d .
H26 H 0.4149 0.2594 -0.0499 0.048 Uiso 1 1 calc R
C34 C 0.53742(9) 0.8134(3) 0.13723(7) 0.0317(6) Uani 1 1 d .
C46 C 0.63325(10) 0.6480(4) 0.21901(7) 0.0413(7) Uani 1 1 d .
H46A H 0.6651 0.6516 0.2057 0.062 Uiso 1 1 calc R
H46B H 0.6333 0.5532 0.2332 0.062 Uiso 1 1 calc R
H46C H 0.6336 0.7348 0.2360 0.062 Uiso 1 1 calc R
C21 C 0.17118(10) 0.5172(3) 0.10183(7) 0.0364(6) Uani 1 1 d .
H21A H 0.1799 0.4794 0.0778 0.055 Uiso 1 1 calc R
H21B H 0.1744 0.6282 0.1025 0.055 Uiso 1 1 calc R
H21C H 0.1345 0.4880 0.1053 0.055 Uiso 1 1 calc R
C40 C 0.58216(10) 0.3220(3) 0.07630(8) 0.0389(6) Uani 1 1 d .
H40 H 0.6113 0.3913 0.0788 0.047 Uiso 1 1 calc R
C23 C 0.34632(11) -0.0839(3) 0.01745(7) 0.0367(6) Uani 1 1 d .
H23A H 0.3677 -0.1705 0.0275 0.055 Uiso 1 1 calc R
H23B H 0.3699 -0.0077 0.0081 0.055 Uiso 1 1 calc R
H23C H 0.3201 -0.1186 -0.0028 0.055 Uiso 1 1 calc R
C22 C 0.28457(10) 0.1234(3) 0.03211(7) 0.0327(6) Uani 1 1 d .
H22A H 0.2588 0.0902 0.0114 0.049 Uiso 1 1 calc R
H22B H 0.3087 0.1993 0.0233 0.049 Uiso 1 1 calc R
H22C H 0.2653 0.1683 0.0515 0.049 Uiso 1 1 calc R
C27 C 0.36542(12) 0.3973(3) -0.02440(7) 0.0423(7) Uani 1 1 d .
H27 H 0.3394 0.4087 -0.0453 0.051 Uiso 1 1 calc R
C44 C 0.33196(12) 0.6632(3) 0.17181(7) 0.0419(7) Uani 1 1 d .
H44A H 0.3568 0.6398 0.1938 0.063 Uiso 1 1 calc R
H44B H 0.2976 0.6129 0.1738 0.063 Uiso 1 1 calc R
H44C H 0.3265 0.7734 0.1700 0.063 Uiso 1 1 calc R
C42 C 0.52609(11) 0.1486(3) 0.03314(8) 0.0422(7) Uani 1 1 d .
H42A H 0.5045 0.1360 0.0541 0.051 Uiso 1 1 calc R
H42B H 0.5432 0.0500 0.0287 0.051 Uiso 1 1 calc R
C45 C 0.53397(10) 0.6396(3) 0.21254(7) 0.0400(6) Uani 1 1 d .
H45A H 0.5343 0.7212 0.2309 0.060 Uiso 1 1 calc R
H45B H 0.5349 0.5409 0.2251 0.060 Uiso 1 1 calc R
H45C H 0.5013 0.6469 0.1952 0.060 Uiso 1 1 calc R
C39 C 0.55786(11) 0.2869(3) 0.10911(7) 0.0399(6) Uani 1 1 d .
H39A H 0.5856 0.2777 0.1306 0.048 Uiso 1 1 calc R
H39B H 0.5384 0.1891 0.1060 0.048 Uiso 1 1 calc R
C41 C 0.56722(11) 0.2653(3) 0.04219(8) 0.0405(6) Uani 1 1 d .
H41 H 0.5848 0.3041 0.0223 0.049 Uiso 1 1 calc R

loop_
_atom_site_aniso_label
_atom_site_aniso_U_11
_atom_site_aniso_U_22
_atom_site_aniso_U_33
_atom_site_aniso_U_23
_atom_site_aniso_U_13
_atom_site_aniso_U_12
O1 0.0182(7) 0.0295(8) 0.0243(8) -0.0030(7) 0.0027(6) -0.0026(6)
O6 0.0322(9) 0.0229(8) 0.0368(9) -0.0082(7) -0.0053(7) 0.0037(7)
O5 0.0292(9) 0.0294(9) 0.0407(10) -0.0035(8) 0.0038(7) -0.0080(7)
O4 0.0289(8) 0.0242(9) 0.0348(9) 0.0033(7) -0.0036(7) 0.0005(7)
O3 0.0342(9) 0.0304(9) 0.0306(9) -0.0056(7) -0.0069(7) 0.0055(7)
O9 0.0398(10) 0.0376(10) 0.0354(10) -0.0040(8) 0.0196(8) -0.0092(8)
O2 0.0329(9) 0.0386(10) 0.0224(8) 0.0029(7) -0.0024(7) 0.0090(8)
O8 0.0289(9) 0.0412(10) 0.0422(10) -0.0136(9) 0.0086(8) -0.0023(8)
O7 0.0442(11) 0.0618(13) 0.0352(10) -0.0243(9) 0.0076(8) -0.0022(10)
O10 0.0399(11) 0.0227(10) 0.0848(16) -0.0032(10) 0.0022(10) -0.0023(8)
C38 0.0206(11) 0.0256(12) 0.0251(11) -0.0061(9) 0.0060(9) -0.0019(9)
C10 0.0211(10) 0.0183(10) 0.0223(11) 0.0022(9) 0.0024(8) 0.0026(8)
C15 0.0220(11) 0.0183(10) 0.0209(11) 0.0022(8) 0.0005(8) 0.0031(9)
C43 0.0223(11) 0.0244(12) 0.0270(12) 0.0043(10) 0.0007(9) 0.0048(9)
C2 0.0310(12) 0.0240(12) 0.0270(12) 0.0005(9) 0.0002(10) -0.0003(10)
C31 0.0213(11) 0.0237(11) 0.0248(11) 0.0054(9) 0.0033(9) 0.0034(9)
C9 0.0204(10) 0.0242(11) 0.0243(11) 0.0035(9) 0.0039(9) -0.0010(9)
C20 0.0194(10) 0.0256(12) 0.0253(11) -0.0007(9) 0.0080(9) 0.0018(9)
C1 0.0268(11) 0.0296(12) 0.0196(11) 0.0000(9) 0.0016(9) -0.0007(10)
C8 0.0153(10) 0.0239(11) 0.0254(11) 0.0011(9) 0.0069(8) -0.0018(8)
C4 0.0452(14) 0.0294(13) 0.0224(12) -0.0037(10) 0.0071(10) -0.0034(11)
C14 0.0228(11) 0.0259(12) 0.0241(11) 0.0027(9) 0.0051(9) 0.0031(9)
C3 0.0424(14) 0.0251(12) 0.0200(11) 0.0006(9) -0.0012(10) -0.0009(10)
C29 0.0273(12) 0.0330(13) 0.0245(11) 0.0015(10) 0.0035(9) -0.0077(10)
C7 0.0196(10) 0.0244(11) 0.0281(12) 0.0012(9) 0.0067(9) 0.0004(9)
C5 0.0311(12) 0.0286(12) 0.0287(12) -0.0054(10) 0.0063(10) -0.0013(10)
C17 0.0218(11) 0.0343(13) 0.0344(13) 0.0022(11) 0.0017(10) -0.0039(10)
C32 0.0267(12) 0.0224(11) 0.0286(12) 0.0026(9) 0.0068(9) 0.0007(9)
C6 0.0272(11) 0.0231(11) 0.0256(11) -0.0025(9) 0.0030(9) -0.0036(9)
C36 0.0229(11) 0.0412(14) 0.0283(12) -0.0106(11) 0.0095(9) -0.0099(10)
C35 0.0291(12) 0.0338(13) 0.0395(14) -0.0145(11) 0.0128(11) -0.0118(10)
C33 0.0195(11) 0.0246(12) 0.0307(12) -0.0028(9) 0.0096(9) -0.0011(9)
C16 0.0174(10) 0.0374(13) 0.0265(12) 0.0042(10) 0.0031(9) -0.0011(9)
C24 0.0281(12) 0.0418(14) 0.0244(12) -0.0060(11) 0.0036(9) -0.0079(11)
C18 0.0193(11) 0.0385(14) 0.0310(13) -0.0040(11) -0.0028(9) -0.0019(10)
C11 0.0236(11) 0.0197(11) 0.0263(11) 0.0038(9) -0.0003(9) 0.0018(9)
C37 0.0240(11) 0.0313(13) 0.0281(12) -0.0042(10) 0.0028(9) -0.0007(10)
C28 0.0324(13) 0.0402(15) 0.0323(13) 0.0049(11) -0.0037(10) -0.0091(11)
C12 0.0335(13) 0.0232(11) 0.0252(12) -0.0025(9) -0.0022(10) 0.0014(10)
C19 0.0268(12) 0.0385(14) 0.0241(12) 0.0002(10) -0.0014(9) 0.0070(10)
C30 0.0218(11) 0.0307(12) 0.0260(12) 0.0057(10) 0.0040(9) 0.0021(9)
C13 0.0308(12) 0.0262(12) 0.0206(11) 0.0009(9) 0.0022(9) 0.0028(10)
C25 0.0339(13) 0.0436(15) 0.0297(13) -0.0100(11) 0.0094(10) -0.0135(11)
C26 0.0499(16) 0.0483(16) 0.0221(12) -0.0080(11) 0.0087(11) -0.0199(13)
C34 0.0241(12) 0.0243(13) 0.0485(15) -0.0059(11) 0.0124(11) -0.0040(10)
C46 0.0332(14) 0.0602(18) 0.0314(14) -0.0111(13) 0.0076(11) -0.0157(13)
C21 0.0349(13) 0.0302(13) 0.0416(15) 0.0084(11) -0.0073(11) 0.0034(11)
C40 0.0327(13) 0.0310(14) 0.0516(17) -0.0001(12) -0.0018(12) 0.0053(11)
C23 0.0479(15) 0.0387(14) 0.0242(12) -0.0025(11) 0.0074(11) 0.0024(12)
C22 0.0337(13) 0.0340(13) 0.0292(13) 0.0068(10) -0.0020(10) 0.0007(11)
C27 0.0494(16) 0.0503(17) 0.0245(13) 0.0038(12) -0.0074(11) -0.0181(14)
C44 0.0497(16) 0.0418(15) 0.0390(15) -0.0017(12) 0.0259(13) -0.0019(13)
C42 0.0381(15) 0.0303(14) 0.0587(18) -0.0082(13) 0.0070(13) 0.0067(11)
C45 0.0328(14) 0.0556(17) 0.0342(14) -0.0111(13) 0.0147(11) -0.0120(12)
C39 0.0491(16) 0.0287(13) 0.0389(15) -0.0101(11) -0.0084(12) 0.0127(12)
C41 0.0428(15) 0.0399(15) 0.0402(15) -0.0028(12) 0.0115(12) 0.0048(12)

loop_
_atom_type_symbol
_atom_type_description
_atom_type_scat_dispersion_real
_atom_type_scat_dispersion_imag
_atom_type_scat_source
C C 0.0033 0.0016 'International Tables Vol C Tables 4.2.6.8 and 6.1.1.4'
H H 0.0000 0.0000 'International Tables Vol C Tables 4.2.6.8 and 6.1.1.4'
O O 0.0106 0.0060 'International Tables Vol C Tables 4.2.6.8 and 6.1.1.4'

loop_
_geom_angle_atom_site_label_1
_geom_angle_atom_site_label_2
_geom_angle_atom_site_label_3
_geom_angle
C15 O1 C16 119.08(17)
C38 O6 C39 118.98(18)
C20 O4 C21 115.06(18)
C43 O9 C44 115.90(19)
C2 O2 C19 116.55(17)
C25 O7 C42 117.50(19)
C33 C38 O6 117.58(19)
C33 C38 C37 124.8(2)
O6 C38 C37 117.45(19)
C15 C10 C11 118.97(19)
C15 C10 C9 124.15(19)
C11 C10 C9 116.62(18)
C10 C15 O1 117.51(19)
C10 C15 C14 124.22(19)
O1 C15 C14 118.26(18)
O8 C43 O9 123.1(2)
O8 C43 C31 124.0(2)
O9 C43 C31 112.95(19)
O2 C2 C1 123.0(2)
O2 C2 C3 117.3(2)
C1 C2 C3 119.7(2)
C30 C31 C43 118.5(2)
C30 C31 C32 125.6(2)
C43 C31 C32 115.52(19)
C10 C9 C8 117.09(18)
C10 C9 H9A 108.0
C8 C9 H9A 108.0
C10 C9 H9B 108.0
C8 C9 H9B 108.0
H9A C9 H9B 107.3
O3 C20 O4 122.9(2)
O3 C20 C8 123.3(2)
O4 C20 C8 113.71(19)
C2 C1 C6 121.0(2)
C2 C1 H1 119.5
C6 C1 H1 119.5
C7 C8 C20 120.0(2)
C7 C8 C9 125.4(2)
C20 C8 C9 113.60(18)
C3 C4 C5 121.1(2)
C3 C4 H4 119.4
C5 C4 H4 119.4
C15 C14 C13 113.48(18)
C15 C14 H14A 108.9
C13 C14 H14A 108.9
C15 C14 H14B 108.9
C13 C14 H14B 108.9
H14A C14 H14B 107.7
C4 C3 C2 119.5(2)
C4 C3 H3 120.2
C2 C3 H3 120.2
C24 C29 C28 119.4(2)
C24 C29 C30 121.3(2)
C28 C29 C30 119.1(2)
C8 C7 C6 126.4(2)
C8 C7 H7 116.8
C6 C7 H7 116.8
C4 C5 C6 119.6(2)
C4 C5 H5 120.2
C6 C5 H5 120.2
C18 C17 C16 125.3(2)
C18 C17 H17 117.4
C16 C17 H17 117.4
C33 C32 C31 115.51(18)
C33 C32 H32A 108.4
C31 C32 H32A 108.4
C33 C32 H32B 108.4
C31 C32 H32B 108.4
H32A C32 H32B 107.5
C1 C6 C5 118.9(2)
C1 C6 C7 119.2(2)
C5 C6 C7 121.8(2)
C35 C36 C46 111.0(2)
C35 C36 C37 108.25(19)
C46 C36 C37 109.2(2)
C35 C36 C45 109.3(2)
C46 C36 C45 108.4(2)
C37 C36 C45 110.7(2)
C34 C35 C36 115.39(19)
C34 C35 H35A 108.4
C36 C35 H35A 108.4
C34 C35 H35B 108.4
C36 C35 H35B 108.4
H35A C35 H35B 107.5
C38 C33 C34 118.6(2)
C38 C33 C32 122.9(2)
C34 C33 C32 118.2(2)
O1 C16 C17 107.88(18)
O1 C16 H16A 110.1
C17 C16 H16A 110.1
O1 C16 H16B 110.1
C17 C16 H16B 110.1
H16A C16 H16B 108.4
C25 C24 C29 120.1(2)
C25 C24 H24 119.9
C29 C24 H24 119.9
C17 C18 C19 126.9(2)
C17 C18 H18 116.6
C19 C18 H18 116.6
O5 C11 C10 121.6(2)
O5 C11 C12 119.8(2)
C10 C11 C12 118.43(19)
C38 C37 C36 111.79(19)
C38 C37 H37A 109.3
C36 C37 H37A 109.3
C38 C37 H37B 109.3
C36 C37 H37B 109.3
H37A C37 H37B 107.9
C27 C28 C29 120.0(3)
C27 C28 H28 120.0
C29 C28 H28 120.0
C11 C12 C13 114.18(19)
C11 C12 H12A 108.7
C13 C12 H12A 108.7
C11 C12 H12B 108.7
C13 C12 H12B 108.7
H12A C12 H12B 107.6
O2 C19 C18 111.0(2)
O2 C19 H19A 109.4
C18 C19 H19A 109.4
O2 C19 H19B 109.4
C18 C19 H19B 109.4
H19A C19 H19B 108.0
C31 C30 C29 129.0(2)
C31 C30 H30 115.5
C29 C30 H30 115.5
C12 C13 C23 110.3(2)
C12 C13 C22 110.39(19)
C23 C13 C22 109.07(19)
C12 C13 C14 108.27(18)
C23 C13 C14 108.70(19)
C22 C13 C14 110.05(19)
O7 C25 C26 115.7(2)
O7 C25 C24 124.2(2)
C26 C25 C24 120.1(2)
C27 C26 C25 119.6(2)
C27 C26 H26 120.2
C25 C26 H26 120.2
O10 C34 C33 121.5(2)
O10 C34 C35 119.8(2)
C33 C34 C35 118.5(2)
C36 C46 H46A 109.5
C36 C46 H46B 109.5
H46A C46 H46B 109.5
C36 C46 H46C 109.5
H46A C46 H46C 109.5
H46B C46 H46C 109.5
O4 C21 H21A 109.5
O4 C21 H21B 109.5
H21A C21 H21B 109.5
O4 C21 H21C 109.5
H21A C21 H21C 109.5
H21B C21 H21C 109.5
C41 C40 C39 125.6(3)
C41 C40 H40 117.2
C39 C40 H40 117.2
C13 C23 H23A 109.5
C13 C23 H23B 109.5
H23A C23 H23B 109.5
C13 C23 H23C 109.5
H23A C23 H23C 109.5
H23B C23 H23C 109.5
C13 C22 H22A 109.5
C13 C22 H22B 109.5
H22A C22 H22B 109.5
C13 C22 H22C 109.5
H22A C22 H22C 109.5
H22B C22 H22C 109.5
C26 C27 C28 120.7(2)
C26 C27 H27 119.6
C28 C27 H27 119.6
O9 C44 H44A 109.5
O9 C44 H44B 109.5
H44A C44 H44B 109.5
O9 C44 H44C 109.5
H44A C44 H44C 109.5
H44B C44 H44C 109.5
C41 C42 O7 109.2(2)
C41 C42 H42A 109.8
O7 C42 H42A 109.8
C41 C42 H42B 109.8
O7 C42 H42B 109.8
H42A C42 H42B 108.3
C36 C45 H45A 109.5
C36 C45 H45B 109.5
H45A C45 H45B 109.5
C36 C45 H45C 109.5
H45A C45 H45C 109.5
H45B C45 H45C 109.5
C40 C39 O6 108.1(2)
C40 C39 H39A 110.1
O6 C39 H39A 110.1
C40 C39 H39B 110.1
O6 C39 H39B 110.1
H39A C39 H39B 108.4
C40 C41 C42 125.5(3)
C40 C41 H41 117.2
C42 C41 H41 117.2

loop_
_geom_bond_atom_site_label_1
_geom_bond_atom_site_label_2
_geom_bond_distance
O1 C15 1.357(3)
O1 C16 1.459(3)
O6 C38 1.363(3)
O6 C39 1.454(3)
O5 C11 1.227(3)
O4 C20 1.338(3)
O4 C21 1.448(3)
O3 C20 1.208(3)
O9 C43 1.339(3)
O9 C44 1.441(3)
O2 C2 1.378(3)
O2 C19 1.444(3)
O8 C43 1.203(3)
O7 C25 1.376(3)
O7 C42 1.519(3)
O10 C34 1.230(3)
C38 C33 1.344(3)
C38 C37 1.504(3)
C10 C15 1.354(3)
C10 C11 1.465(3)
C10 C9 1.512(3)
C15 C14 1.499(3)
C43 C31 1.495(3)
C2 C1 1.385(3)
C2 C3 1.392(3)
C31 C30 1.337(3)
C31 C32 1.515(3)
C9 C8 1.517(3)
C9 H9A 0.9900
C9 H9B 0.9900
C20 C8 1.487(3)
C1 C6 1.393(3)
C1 H1 0.9500
C8 C7 1.343(3)
C4 C3 1.379(4)
C4 C5 1.389(3)
C4 H4 0.9500
C14 C13 1.534(3)
C14 H14A 0.9900
C14 H14B 0.9900
C3 H3 0.9500
C29 C24 1.393(3)
C29 C28 1.396(3)
C29 C30 1.481(3)
C7 C6 1.474(3)
C7 H7 0.9500
C5 C6 1.397(3)
C5 H5 0.9500
C17 C18 1.322(3)
C17 C16 1.499(3)
C17 H17 0.9500
C32 C33 1.508(3)
C32 H32A 0.9900
C32 H32B 0.9900
C36 C35 1.524(4)
C36 C46 1.526(3)
C36 C37 1.532(3)
C36 C45 1.536(3)
C35 C34 1.515(4)
C35 H35A 0.9900
C35 H35B 0.9900
C33 C34 1.464(3)
C16 H16A 0.9900
C16 H16B 0.9900
C24 C25 1.392(3)
C24 H24 0.9500
C18 C19 1.495(4)
C18 H18 0.9500
C11 C12 1.511(3)
C37 H37A 0.9900
C37 H37B 0.9900
C28 C27 1.386(4)
C28 H28 0.9500
C12 C13 1.525(3)
C12 H12A 0.9900
C12 H12B 0.9900
C19 H19A 0.9900
C19 H19B 0.9900
C30 H30 0.9500
C13 C23 1.528(3)
C13 C22 1.530(3)
C25 C26 1.390(4)
C26 C27 1.383(4)
C26 H26 0.9500
C46 H46A 0.9800
C46 H46B 0.9800
C46 H46C 0.9800
C21 H21A 0.9800
C21 H21B 0.9800
C21 H21C 0.9800
C40 C41 1.349(4)
C40 C39 1.432(4)
C40 H40 0.9500
C23 H23A 0.9800
C23 H23B 0.9800
C23 H23C 0.9800
C22 H22A 0.9800
C22 H22B 0.9800
C22 H22C 0.9800
C27 H27 0.9500
C44 H44A 0.9800
C44 H44B 0.9800
C44 H44C 0.9800
C42 C41 1.468(4)
C42 H42A 0.9900
C42 H42B 0.9900
C45 H45A 0.9800
C45 H45B 0.9800
C45 H45C 0.9800
C39 H39A 0.9900
C39 H39B 0.9900
C41 H41 0.9500
